data_2231688
loop_
_publ_author_name
'Keck, Peter R. W. E. F.'
'Schollmeyer, Dieter'
'Laufer, Stefan'

_publ_section_title
;
 6-(4-Methoxyphenyl)-7-phenyl-2,3-dihydro-1<i>H</i>-pyrrolizine-5-carbaldehyde
;
_journal_coeditor_code SI2370
_journal_issue 9
_journal_name_full 'Acta Crystallographica Section E'
_journal_page_first o2417
_journal_paper_doi 10.1107/S1600536811033022
_journal_volume 67
_journal_year 2011
_chemical_formula_iupac 'C21 H19 N O2'
_chemical_formula_moiety 'C21 H19 N O2'
_chemical_formula_sum 'C21 H19 N O2'
_chemical_formula_weight 317.37
_chemical_name_systematic
;
6-(4-Methoxyphenyl)-7-phenyl-2,3-dihydro-1<i>H</i>-pyrrolizine-5-carbaldehyde
;
_space_group_IT_number 14
_symmetry_cell_setting monoclinic
_symmetry_space_group_name_Hall '-P 2yn'
_symmetry_space_group_name_H-M 'P 1 21/n 1'
_atom_sites_solution_hydrogens geom
_atom_sites_solution_primary direct
_atom_sites_solution_secondary difmap
_audit_creation_method SHELXL-97
_cell_angle_alpha 90.00
_cell_angle_beta 104.174(11)
_cell_angle_gamma 90.00
_cell_formula_units_Z 4
_cell_length_a 12.2276(17)
_cell_length_b 9.1557(10)
_cell_length_c 15.462(2)
_cell_measurement_reflns_used 18580
_cell_measurement_temperature 193(2)
_cell_measurement_theta_max 30
_cell_measurement_theta_min 2.4
_cell_volume 1678.3(4)
_computing_cell_refinement 'X-AREA (Stoe & Cie, 2010)'
_computing_data_collection 'X-AREA (Stoe & Cie, 2010)'
_computing_data_reduction 'X-RED  (Stoe & Cie, 2010)'
_computing_molecular_graphics 'PLATON (Spek, 2009)'
_computing_publication_material 'PLATON (Spek, 2009)'
_computing_structure_refinement 'SHELXL97 (Sheldrick, 2008)'
_computing_structure_solution 'SIR97 (Altomare <i>et al.</i>, 1999)'
_diffrn_ambient_temperature 193(2)
_diffrn_detector_area_resol_mean 6.67
_diffrn_measured_fraction_theta_full 0.998
_diffrn_measured_fraction_theta_max 0.998
_diffrn_measurement_device '2-circle goniometer'
_diffrn_measurement_device_type 'Stoe IPDS 2T'
_diffrn_measurement_method 'rotation method'
_diffrn_radiation_type 'Mo K\a'
_diffrn_radiation_wavelength 0.71073
_diffrn_reflns_av_R_equivalents 0.0670
_diffrn_reflns_av_sigmaI/netI 0.0364
_diffrn_reflns_limit_h_max 15
_diffrn_reflns_limit_h_min -16
_diffrn_reflns_limit_k_max 12
_diffrn_reflns_limit_k_min -12
_diffrn_reflns_limit_l_max 20
_diffrn_reflns_limit_l_min -20
_diffrn_reflns_number 23718
_diffrn_reflns_theta_full 28.00
_diffrn_reflns_theta_max 28.00
_diffrn_reflns_theta_min 2.44
_exptl_absorpt_coefficient_mu 0.081
_exptl_absorpt_correction_type none
_exptl_crystal_colour 'light brown'
_exptl_crystal_density_diffrn 1.256
_exptl_crystal_density_method 'not measured'
_exptl_crystal_description plate
_exptl_crystal_F_000 672
_exptl_crystal_size_max 0.30
_exptl_crystal_size_mid 0.20
_exptl_crystal_size_min 0.07
_refine_diff_density_max 0.166
_refine_diff_density_min -0.158
_refine_ls_extinction_method none
_refine_ls_goodness_of_fit_ref 1.020
_refine_ls_hydrogen_treatment constr
_refine_ls_matrix_type full
_refine_ls_number_parameters 218
_refine_ls_number_reflns 4043
_refine_ls_number_restraints 0
_refine_ls_restrained_S_all 1.020
_refine_ls_R_factor_all 0.0616
_refine_ls_R_factor_gt 0.0390
_refine_ls_shift/su_max 0.000
_refine_ls_shift/su_mean 0.000
_refine_ls_structure_factor_coef Fsqd
_refine_ls_weighting_details 'calc w=1/[\s^2^(Fo^2^)+(0.0470P)^2^+0.1927P] where P=(Fo^2^+2Fc^2^)/3'
_refine_ls_weighting_scheme calc
_refine_ls_wR_factor_obs 0.0918
_refine_ls_wR_factor_ref 0.1019
_reflns_number_gt 2868
_reflns_number_total 4043
_reflns_threshold_expression I>2\s(I)
_cod_data_source_file si2370.cif
_cod_data_source_block I
_cod_original_sg_symbol_H-M 'P 21/n'
_cod_database_code 2231688
_cod_database_fobs_code 2231688

loop_
_symmetry_equiv_pos_as_xyz
'x, y, z'
'-x+1/2, y+1/2, -z+1/2'
'-x, -y, -z'
'x-1/2, -y-1/2, z-1/2'

loop_
_atom_site_type_symbol
_atom_site_label
_atom_site_fract_x
_atom_site_fract_y
_atom_site_fract_z
_atom_site_U_iso_or_equiv
_atom_site_adp_type
_atom_site_calc_flag
_atom_site_refinement_flags
_atom_site_occupancy
_atom_site_symmetry_multiplicity
C C1 0.06152(12) 0.14978(15) 0.66247(9) 0.0393(3) Uani d . 1 1
H H1A 0.0946 0.2238 0.7081 0.047 Uiso calc R 1 1
H H1B 0.1108 0.0625 0.6709 0.047 Uiso calc R 1 1
C C2 -0.05958(14) 0.10999(18) 0.66633(10) 0.0517(4) Uani d . 1 1
H H2A -0.0599 0.0171 0.6991 0.062 Uiso calc R 1 1
H H2B -0.0917 0.1877 0.6972 0.062 Uiso calc R 1 1
C C3 -0.12865(12) 0.09433(16) 0.56986(10) 0.0432(3) Uani d . 1 1
H H3A -0.1354 -0.0092 0.5508 0.052 Uiso calc R 1 1
H H3B -0.2050 0.1368 0.5617 0.052 Uiso calc R 1 1
N N4 -0.06033(9) 0.17804(11) 0.52170(7) 0.0359(2) Uani d . 1 1
C C5 -0.07535(10) 0.22928(14) 0.43583(9) 0.0352(3) Uani d . 1 1
C C6 0.02545(10) 0.29896(13) 0.43203(8) 0.0319(3) Uani d . 1 1
C C7 0.10129(10) 0.28749(13) 0.51738(8) 0.0319(3) Uani d . 1 1
C C7A 0.04412(10) 0.21009(13) 0.57039(8) 0.0339(3) Uani d . 1 1
C C8 -0.17589(11) 0.20663(15) 0.36689(10) 0.0430(3) Uani d . 1 1
H H8 -0.1776 0.2450 0.3095 0.052 Uiso calc R 1 1
O O9 -0.25971(9) 0.14180(13) 0.37601(8) 0.0582(3) Uani d . 1 1
C C10 0.05027(10) 0.36298(13) 0.35126(8) 0.0321(3) Uani d . 1 1
C C11 -0.01913(10) 0.46703(13) 0.29946(8) 0.0343(3) Uani d . 1 1
H H11 -0.0849 0.4985 0.3165 0.041 Uiso calc R 1 1
C C12 0.00522(10) 0.52607(14) 0.22357(8) 0.0358(3) Uani d . 1 1
H H12 -0.0439 0.5962 0.1889 0.043 Uiso calc R 1 1
C C13 0.10122(11) 0.48215(15) 0.19885(8) 0.0370(3) Uani d . 1 1
C C14 0.17152(11) 0.37719(16) 0.24926(9) 0.0407(3) Uani d . 1 1
H H14 0.2371 0.3459 0.2320 0.049 Uiso calc R 1 1
C C15 0.14613(10) 0.31872(15) 0.32406(9) 0.0369(3) Uani d . 1 1
H H15 0.1946 0.2470 0.3578 0.044 Uiso calc R 1 1
O O16 0.13358(9) 0.53308(12) 0.12557(7) 0.0498(3) Uani d . 1 1
C C17 0.06605(15) 0.64537(19) 0.07522(11) 0.0580(4) Uani d . 1 1
H H17A -0.0108 0.6088 0.0513 0.087 Uiso calc R 1 1
H H17B 0.0985 0.6748 0.0259 0.087 Uiso calc R 1 1
H H17C 0.0640 0.7297 0.1138 0.087 Uiso calc R 1 1
C C18 0.21576(10) 0.34911(13) 0.54706(8) 0.0315(3) Uani d . 1 1
C C19 0.24241(11) 0.48377(14) 0.51540(9) 0.0397(3) Uani d . 1 1
H H19 0.1856 0.5375 0.4749 0.048 Uiso calc R 1 1
C C20 0.35037(12) 0.54021(16) 0.54212(10) 0.0462(3) Uani d . 1 1
H H20 0.3675 0.6313 0.5192 0.055 Uiso calc R 1 1
C C21 0.43355(12) 0.46435(16) 0.60222(9) 0.0458(3) Uani d . 1 1
H H21 0.5078 0.5029 0.6203 0.055 Uiso calc R 1 1
C C22 0.40810(11) 0.33296(16) 0.63563(9) 0.0428(3) Uani d . 1 1
H H22 0.4646 0.2817 0.6778 0.051 Uiso calc R 1 1
C C23 0.30042(11) 0.27471(14) 0.60821(8) 0.0364(3) Uani d . 1 1
H H23 0.2841 0.1833 0.6313 0.044 Uiso calc R 1 1

loop_
_atom_site_aniso_label
_atom_site_aniso_U_11
_atom_site_aniso_U_22
_atom_site_aniso_U_33
_atom_site_aniso_U_12
_atom_site_aniso_U_13
_atom_site_aniso_U_23
C1 0.0432(7) 0.0409(7) 0.0367(7) 0.0017(5) 0.0154(5) 0.0031(5)
C2 0.0539(9) 0.0616(9) 0.0454(8) -0.0123(7) 0.0234(7) 0.0019(7)
C3 0.0396(7) 0.0450(7) 0.0501(8) -0.0072(6) 0.0209(6) 0.0019(6)
N4 0.0306(5) 0.0407(5) 0.0386(6) -0.0036(4) 0.0129(4) 0.0008(5)
C5 0.0296(6) 0.0411(6) 0.0361(6) -0.0010(5) 0.0102(5) -0.0007(5)
C6 0.0268(6) 0.0368(6) 0.0324(6) 0.0011(4) 0.0080(5) -0.0010(5)
C7 0.0289(6) 0.0363(6) 0.0314(6) 0.0011(5) 0.0094(5) -0.0005(5)
C7A 0.0323(6) 0.0369(6) 0.0342(6) 0.0004(5) 0.0116(5) -0.0018(5)
C8 0.0310(7) 0.0497(7) 0.0469(8) -0.0026(6) 0.0070(6) -0.0037(6)
O9 0.0336(6) 0.0685(7) 0.0695(7) -0.0141(5) 0.0069(5) -0.0018(6)
C10 0.0260(6) 0.0391(6) 0.0304(6) -0.0005(5) 0.0055(4) -0.0013(5)
C11 0.0271(6) 0.0411(6) 0.0349(6) 0.0036(5) 0.0079(5) -0.0021(5)
C12 0.0323(6) 0.0390(6) 0.0343(6) 0.0043(5) 0.0046(5) 0.0034(5)
C13 0.0326(6) 0.0461(7) 0.0323(6) -0.0012(5) 0.0082(5) 0.0038(5)
C14 0.0270(6) 0.0565(8) 0.0405(7) 0.0073(5) 0.0120(5) 0.0070(6)
C15 0.0267(6) 0.0470(7) 0.0362(6) 0.0056(5) 0.0059(5) 0.0064(5)
O16 0.0450(6) 0.0659(6) 0.0418(5) 0.0064(5) 0.0170(4) 0.0167(5)
C17 0.0609(10) 0.0662(10) 0.0462(9) 0.0048(8) 0.0120(7) 0.0216(8)
C18 0.0286(6) 0.0388(6) 0.0278(6) -0.0005(5) 0.0085(4) -0.0034(5)
C19 0.0360(7) 0.0394(6) 0.0413(7) -0.0013(5) 0.0047(5) 0.0023(5)
C20 0.0433(8) 0.0435(7) 0.0496(8) -0.0106(6) 0.0071(6) 0.0017(6)
C21 0.0346(7) 0.0561(8) 0.0433(8) -0.0096(6) 0.0033(6) -0.0054(6)
C22 0.0337(7) 0.0550(8) 0.0355(7) 0.0004(6) 0.0005(5) 0.0007(6)
C23 0.0339(6) 0.0435(7) 0.0307(6) -0.0004(5) 0.0057(5) 0.0025(5)

loop_
_atom_type_symbol
_atom_type_description
_atom_type_scat_dispersion_real
_atom_type_scat_dispersion_imag
_atom_type_scat_source
C C 0.0033 0.0016 'International Tables Vol C Tables 4.2.6.8 and 6.1.1.4'
H H 0.0000 0.0000 'International Tables Vol C Tables 4.2.6.8 and 6.1.1.4'
N N 0.0061 0.0033 'International Tables Vol C Tables 4.2.6.8 and 6.1.1.4'
O O 0.0106 0.0060 'International Tables Vol C Tables 4.2.6.8 and 6.1.1.4'

loop_
_geom_angle_atom_site_label_1
_geom_angle_atom_site_label_2
_geom_angle_atom_site_label_3
_geom_angle
C7A C1 C2 102.16(11)
C7A C1 H1A 111.3
C2 C1 H1A 111.3
C7A C1 H1B 111.3
C2 C1 H1B 111.3
H1A C1 H1B 109.2
C3 C2 C1 106.90(11)
C3 C2 H2A 110.3
C1 C2 H2A 110.3
C3 C2 H2B 110.3
C1 C2 H2B 110.3
H2A C2 H2B 108.6
N4 C3 C2 101.49(11)
N4 C3 H3A 111.5
C2 C3 H3A 111.5
N4 C3 H3B 111.5
C2 C3 H3B 111.5
H3A C3 H3B 109.3
C7A N4 C5 110.43(10)
C7A N4 C3 114.25(11)
C5 N4 C3 135.27(11)
N4 C5 C6 106.52(11)
N4 C5 C8 123.78(11)
C6 C5 C8 129.66(12)
C5 C6 C7 107.96(11)
C5 C6 C10 125.52(11)
C7 C6 C10 126.37(11)
C7A C7 C6 106.08(11)
C7A C7 C18 125.87(11)
C6 C7 C18 128.00(11)
N4 C7A C7 108.99(11)
N4 C7A C1 110.30(11)
C7 C7A C1 140.70(12)
O9 C8 C5 125.17(14)
O9 C8 H8 117.4
C5 C8 H8 117.4
C11 C10 C15 117.59(11)
C11 C10 C6 122.40(11)
C15 C10 C6 120.01(11)
C12 C11 C10 121.74(12)
C12 C11 H11 119.1
C10 C11 H11 119.1
C13 C12 C11 119.56(11)
C13 C12 H12 120.2
C11 C12 H12 120.2
O16 C13 C12 124.55(12)
O16 C13 C14 115.71(12)
C12 C13 C14 119.73(12)
C15 C14 C13 120.19(12)
C15 C14 H14 119.9
C13 C14 H14 119.9
C14 C15 C10 121.18(12)
C14 C15 H15 119.4
C10 C15 H15 119.4
C13 O16 C17 116.83(12)
O16 C17 H17A 109.5
O16 C17 H17B 109.5
H17A C17 H17B 109.5
O16 C17 H17C 109.5
H17A C17 H17C 109.5
H17B C17 H17C 109.5
C19 C18 C23 118.09(11)
C19 C18 C7 120.98(11)
C23 C18 C7 120.93(11)
C20 C19 C18 120.89(12)
C20 C19 H19 119.6
C18 C19 H19 119.6
C19 C20 C21 120.23(13)
C19 C20 H20 119.9
C21 C20 H20 119.9
C22 C21 C20 119.64(13)
C22 C21 H21 120.2
C20 C21 H21 120.2
C21 C22 C23 120.45(13)
C21 C22 H22 119.8
C23 C22 H22 119.8
C22 C23 C18 120.67(12)
C22 C23 H23 119.7
C18 C23 H23 119.7

loop_
_geom_bond_atom_site_label_1
_geom_bond_atom_site_label_2
_geom_bond_distance
C1 C7A 1.4929(18)
C1 C2 1.540(2)
C1 H1A 0.9900
C1 H1B 0.9900
C2 C3 1.530(2)
C2 H2A 0.9900
C2 H2B 0.9900
C3 N4 1.4645(16)
C3 H3A 0.9900
C3 H3B 0.9900
N4 C7A 1.3466(16)
N4 C5 1.3773(17)
C5 C6 1.4019(17)
C5 C8 1.4314(18)
C6 C7 1.4189(17)
C6 C10 1.4768(17)
C7 C7A 1.3941(17)
C7 C18 1.4743(17)
C8 O9 1.2221(17)
C8 H8 0.9500
C10 C11 1.3915(17)
C10 C15 1.3987(17)
C11 C12 1.3889(18)
C11 H11 0.9500
C12 C13 1.3805(18)
C12 H12 0.9500
C13 O16 1.3701(16)
C13 C14 1.3935(18)
C14 C15 1.3771(19)
C14 H14 0.9500
C15 H15 0.9500
O16 C17 1.4247(18)
C17 H17A 0.9800
C17 H17B 0.9800
C17 H17C 0.9800
C18 C19 1.3943(18)
C18 C23 1.3965(17)
C19 C20 1.3833(19)
C19 H19 0.9500
C20 C21 1.385(2)
C20 H20 0.9500
C21 C22 1.375(2)
C21 H21 0.9500
C22 C23 1.3873(18)
C22 H22 0.9500
C23 H23 0.9500

loop_
_geom_torsion_atom_site_label_1
_geom_torsion_atom_site_label_2
_geom_torsion_atom_site_label_3
_geom_torsion_atom_site_label_4
_geom_torsion
C7A C1 C2 C3 21.22(15)
C1 C2 C3 N4 -21.05(15)
C2 C3 N4 C7A 13.49(15)
C2 C3 N4 C5 -169.27(14)
C7A N4 C5 C6 -0.94(14)
C3 N4 C5 C6 -178.26(13)
C7A N4 C5 C8 177.15(12)
C3 N4 C5 C8 -0.2(2)
N4 C5 C6 C7 0.34(14)
C8 C5 C6 C7 -177.60(13)
N4 C5 C6 C10 176.21(11)
C8 C5 C6 C10 -1.7(2)
C5 C6 C7 C7A 0.35(14)
C10 C6 C7 C7A -175.48(11)
C5 C6 C7 C18 -177.23(12)
C10 C6 C7 C18 6.9(2)
C5 N4 C7A C7 1.19(14)
C3 N4 C7A C7 179.11(10)
C5 N4 C7A C1 -177.99(10)
C3 N4 C7A C1 -0.06(15)
C6 C7 C7A N4 -0.93(14)
C18 C7 C7A N4 176.71(11)
C6 C7 C7A C1 177.85(15)
C18 C7 C7A C1 -4.5(2)
C2 C1 C7A N4 -13.35(14)
C2 C1 C7A C7 167.88(16)
N4 C5 C8 O9 1.0(2)
C6 C5 C8 O9 178.61(14)
C5 C6 C10 C11 55.01(18)
C7 C6 C10 C11 -129.87(14)
C5 C6 C10 C15 -124.61(14)
C7 C6 C10 C15 50.51(18)
C15 C10 C11 C12 -0.26(18)
C6 C10 C11 C12 -179.88(11)
C10 C11 C12 C13 -0.67(19)
C11 C12 C13 O16 -179.91(12)
C11 C12 C13 C14 1.2(2)
O16 C13 C14 C15 -179.78(13)
C12 C13 C14 C15 -0.8(2)
C13 C14 C15 C10 -0.2(2)
C11 C10 C15 C14 0.68(19)
C6 C10 C15 C14 -179.68(12)
C12 C13 O16 C17 3.9(2)
C14 C13 O16 C17 -177.17(13)
C7A C7 C18 C19 -142.11(13)
C6 C7 C18 C19 35.02(19)
C7A C7 C18 C23 37.43(18)
C6 C7 C18 C23 -145.44(13)
C23 C18 C19 C20 1.60(19)
C7 C18 C19 C20 -178.85(13)
C18 C19 C20 C21 -1.1(2)
C19 C20 C21 C22 -0.4(2)
C20 C21 C22 C23 1.3(2)
C21 C22 C23 C18 -0.7(2)
C19 C18 C23 C22 -0.70(19)
C7 C18 C23 C22 179.74(12)

loop_
_cod_related_entry_id
_cod_related_entry_database
_cod_related_entry_code
1 ChemSpider 30656974
